data_7007380
loop_
_publ_author_name
'Adams, Christopher J.'
'Crawford, Paul C.'
'Guy Orpen, A.'
'Podesta, Thomas J.'

_publ_section_title
;
 Cation and anion diversity in [M(dithiooxalate)2]2- salts: structure
 robustness in crystal synthesis.
;
_journal_issue 34
_journal_name_full 'Dalton transactions (Cambridge, England : 2003)'
_journal_page_first 4078
_journal_page_last 4092
_journal_paper_doi 10.1039/b604319d
_journal_year 2006
_chemical_formula_moiety '2(C6 H12 N O2), C4 O4 Pt S4'
_chemical_formula_sum 'C16 H24 N2 O8 Pt S4'
_chemical_formula_weight 695.70
_chemical_name_systematic
;
?
;
_space_group_IT_number 2
_symmetry_cell_setting triclinic
_symmetry_space_group_name_Hall '-P 1'
_symmetry_space_group_name_H-M 'P -1'
_atom_sites_solution_hydrogens geom
_atom_sites_solution_primary direct
_atom_sites_solution_secondary difmap
_audit_creation_method SHELXL-97
_cell_angle_alpha 79.481(2)
_cell_angle_beta 77.962(2)
_cell_angle_gamma 65.701(2)
_cell_formula_units_Z 1
_cell_length_a 7.8728(9)
_cell_length_b 8.7532(10)
_cell_length_c 9.2079(10)
_cell_measurement_reflns_used 1024
_cell_measurement_temperature 173(2)
_cell_measurement_theta_max 27.49
_cell_measurement_theta_min 2.27
_cell_volume 562.26(11)
_computing_cell_refinement 'Bruker SMART'
_computing_data_collection 'Bruker SMART'
_computing_data_reduction 'Bruker SHELXTL'
_computing_molecular_graphics 'Bruker SHELXTL'
_computing_publication_material 'Bruker SHELXTL'
_computing_structure_refinement 'SHELXL-97 (Sheldrick, 1997)'
_computing_structure_solution 'SHELXS-97 (Sheldrick, 1990)'
_diffrn_ambient_temperature 173(2)
_diffrn_measured_fraction_theta_full 0.985
_diffrn_measured_fraction_theta_max 0.985
_diffrn_measurement_device_type 'CCD area detector'
_diffrn_measurement_method 'phi and omega scans'
_diffrn_radiation_monochromator graphite
_diffrn_radiation_source 'fine-focus sealed tube'
_diffrn_radiation_type MoK\a
_diffrn_radiation_wavelength 0.71073
_diffrn_reflns_av_R_equivalents 0.0259
_diffrn_reflns_av_sigmaI/netI 0.0229
_diffrn_reflns_limit_h_max 10
_diffrn_reflns_limit_h_min -10
_diffrn_reflns_limit_k_max 11
_diffrn_reflns_limit_k_min -11
_diffrn_reflns_limit_l_max 11
_diffrn_reflns_limit_l_min -11
_diffrn_reflns_number 5876
_diffrn_reflns_theta_full 27.49
_diffrn_reflns_theta_max 27.49
_diffrn_reflns_theta_min 2.27
_exptl_absorpt_coefficient_mu 6.656
_exptl_absorpt_correction_T_max 0.720
_exptl_absorpt_correction_T_min 0.422
_exptl_absorpt_correction_type multi-scan
_exptl_absorpt_process_details 'SADABS (Bruker, 1996)'
_exptl_crystal_colour red
_exptl_crystal_density_diffrn 2.055
_exptl_crystal_density_method 'not measured'
_exptl_crystal_description plate
_exptl_crystal_F_000 340
_exptl_crystal_size_max 0.15
_exptl_crystal_size_mid 0.10
_exptl_crystal_size_min 0.05
_refine_diff_density_max 1.124
_refine_diff_density_min -1.243
_refine_diff_density_rms 0.108
_refine_ls_extinction_method none
_refine_ls_goodness_of_fit_ref 1.041
_refine_ls_hydrogen_treatment mixed
_refine_ls_matrix_type full
_refine_ls_number_parameters 151
_refine_ls_number_reflns 2536
_refine_ls_number_restraints 0
_refine_ls_restrained_S_all 1.041
_refine_ls_R_factor_all 0.0180
_refine_ls_R_factor_gt 0.0180
_refine_ls_shift/su_max 0.001
_refine_ls_shift/su_mean 0.000
_refine_ls_structure_factor_coef Fsqd
_refine_ls_weighting_details 'calc w=1/[\s^2^(Fo^2^)+(0.0343P)^2^+0.0974P] where P=(Fo^2^+2Fc^2^)/3'
_refine_ls_weighting_scheme calc
_refine_ls_wR_factor_gt 0.0460
_refine_ls_wR_factor_ref 0.0460
_reflns_number_gt 2536
_reflns_number_total 2536
_reflns_threshold_expression >2sigma(I)
_cod_data_source_file b604319d.txt
_cod_data_source_block 14
_cod_depositor_comments
;
The following automatic conversions were performed:
'_symmetry_cell_setting' value 'Triclinic' changed to 'triclinic'
according to '/home/saulius/struct/CIF-dictionaries/cif_core.dic'
dictionary named 'cif_core.dic' version 2.4.1 from 2010-06-29.

Automatic conversion script
Id: cif_fix_enum 1527 2010-12-29 10:47:43Z saulius 
;
_cod_original_cell_volume 562.27(11)
_cod_original_sg_symbol_H-M P-1
_cod_database_code 7007380

loop_
_symmetry_equiv_pos_as_xyz
'x, y, z'
'-x, -y, -z'

loop_
_atom_site_label
_atom_site_type_symbol
_atom_site_fract_x
_atom_site_fract_y
_atom_site_fract_z
_atom_site_U_iso_or_equiv
_atom_site_adp_type
_atom_site_occupancy
_atom_site_symmetry_multiplicity
_atom_site_calc_flag
_atom_site_refinement_flags
_atom_site_disorder_assembly
_atom_site_disorder_group
C1 C 0.5105(4) 0.6983(3) 0.8361(3) 0.0211(5) Uani 1 1 d . . .
O1 O 0.5467(3) 0.5900(3) 0.7555(2) 0.0290(4) Uani 1 1 d . . .
S1 S 0.66029(9) 0.79894(8) 0.83557(7) 0.02126(13) Uani 1 1 d . . .
Pt1 Pt 0.5000 1.0000 1.0000 0.01561(5) Uani 1 2 d S . .
C3 C 0.1157(4) 0.4561(4) 0.7832(3) 0.0254(5) Uani 1 1 d . . .
H3A H 0.0752 0.5618 0.7151 0.030 Uiso 1 1 calc R . .
H3B H 0.0541 0.4829 0.8859 0.030 Uiso 1 1 calc R . .
C4 C 0.0547(4) 0.3300(4) 0.7387(3) 0.0243(5) Uani 1 1 d . . .
H4A H -0.0826 0.3817 0.7355 0.029 Uiso 1 1 calc R . .
H4B H 0.0803 0.2302 0.8144 0.029 Uiso 1 1 calc R . .
C5 C 0.1605(4) 0.2742(3) 0.5850(3) 0.0187(5) Uani 1 1 d . . .
H5 H 0.1277 0.3756 0.5093 0.022 Uiso 1 1 calc R . .
C6 C 0.3725(4) 0.2023(3) 0.5856(3) 0.0193(5) Uani 1 1 d . . .
H6A H 0.4086 0.1002 0.6584 0.023 Uiso 1 1 calc R . .
H6B H 0.4396 0.1696 0.4854 0.023 Uiso 1 1 calc R . .
C7 C 0.4289(4) 0.3333(3) 0.6273(3) 0.0225(5) Uani 1 1 d . . .
H7A H 0.5663 0.2853 0.6298 0.027 Uiso 1 1 calc R . .
H7B H 0.3998 0.4325 0.5510 0.027 Uiso 1 1 calc R . .
C8 C 0.0926(4) 0.1509(3) 0.5458(3) 0.0208(5) Uani 1 1 d . . .
N1 N 0.3251(3) 0.3868(3) 0.7767(3) 0.0217(4) Uani 1 1 d . . .
H1A H 0.362(5) 0.467(4) 0.795(4) 0.016(8) Uiso 1 1 d . . .
H1B H 0.356(6) 0.310(5) 0.849(5) 0.037(10) Uiso 1 1 d . . .
O3 O -0.0637(3) 0.2139(3) 0.4953(3) 0.0299(4) Uani 1 1 d . . .
H3 H -0.0899 0.1360 0.4774 0.045 Uiso 1 1 calc R . .
O4 O 0.1859(3) -0.0051(3) 0.5701(3) 0.0343(5) Uani 1 1 d . . .
C2 C 0.3211(4) 0.7457(4) 0.9457(3) 0.0234(5) Uani 1 1 d . . .
O2 O 0.2272(4) 0.6645(3) 0.9475(3) 0.0366(5) Uani 1 1 d . . .
S2 S 0.25739(10) 0.90504(9) 1.05777(8) 0.02401(14) Uani 1 1 d . . .

loop_
_atom_site_aniso_label
_atom_site_aniso_U_11
_atom_site_aniso_U_22
_atom_site_aniso_U_33
_atom_site_aniso_U_23
_atom_site_aniso_U_13
_atom_site_aniso_U_12
C1 0.0252(12) 0.0183(11) 0.0222(12) -0.0033(9) -0.0049(10) -0.0097(10)
O1 0.0341(11) 0.0297(11) 0.0293(11) -0.0138(8) -0.0004(9) -0.0162(9)
S1 0.0218(3) 0.0215(3) 0.0233(3) -0.0081(2) 0.0003(2) -0.0105(2)
Pt1 0.01830(8) 0.01447(7) 0.01629(8) -0.00261(5) -0.00375(5) -0.00764(5)
C3 0.0239(13) 0.0269(13) 0.0261(13) -0.0120(11) -0.0020(11) -0.0076(10)
C4 0.0215(12) 0.0283(13) 0.0263(13) -0.0101(10) 0.0026(10) -0.0129(10)
C5 0.0199(11) 0.0179(11) 0.0217(12) -0.0047(9) -0.0054(9) -0.0087(9)
C6 0.0188(11) 0.0210(12) 0.0212(12) -0.0082(9) -0.0016(9) -0.0091(9)
C7 0.0212(12) 0.0252(13) 0.0252(13) -0.0061(10) -0.0025(10) -0.0121(10)
C8 0.0211(12) 0.0216(12) 0.0234(12) -0.0045(9) -0.0038(10) -0.0110(10)
N1 0.0272(11) 0.0203(11) 0.0213(11) -0.0031(9) -0.0071(9) -0.0107(9)
O3 0.0286(10) 0.0269(10) 0.0425(12) -0.0053(9) -0.0150(9) -0.0139(8)
O4 0.0271(10) 0.0191(10) 0.0617(15) -0.0085(9) -0.0136(10) -0.0088(8)
C2 0.0265(13) 0.0243(13) 0.0240(13) -0.0052(10) -0.0029(11) -0.0136(10)
O2 0.0412(13) 0.0451(13) 0.0390(12) -0.0221(10) 0.0081(10) -0.0315(11)
S2 0.0233(3) 0.0271(3) 0.0276(3) -0.0117(3) 0.0028(3) -0.0152(3)

loop_
_atom_type_symbol
_atom_type_description
_atom_type_scat_dispersion_real
_atom_type_scat_dispersion_imag
_atom_type_scat_source
C C 0.0033 0.0016 'International Tables Vol C Tables 4.2.6.8 and 6.1.1.4'
H H 0.0000 0.0000 'International Tables Vol C Tables 4.2.6.8 and 6.1.1.4'
N N 0.0061 0.0033 'International Tables Vol C Tables 4.2.6.8 and 6.1.1.4'
O O 0.0106 0.0060 'International Tables Vol C Tables 4.2.6.8 and 6.1.1.4'
S S 0.1246 0.1234 'International Tables Vol C Tables 4.2.6.8 and 6.1.1.4'
Pt Pt -1.7033 8.3905 'International Tables Vol C Tables 4.2.6.8 and 6.1.1.4'

loop_
_geom_angle_atom_site_label_1
_geom_angle_atom_site_label_2
_geom_angle_atom_site_label_3
_geom_angle
_geom_angle_site_symmetry_1
_geom_angle_site_symmetry_3
_geom_angle_publ_flag
O1 C1 C2 117.5(2) . . ?
O1 C1 S1 123.1(2) . . ?
C2 C1 S1 119.34(19) . . ?
C1 S1 Pt1 105.42(10) . . ?
S1 Pt1 S1 180.0 . 2_677 ?
S1 Pt1 S2 90.01(2) . 2_677 ?
S1 Pt1 S2 89.99(2) 2_677 2_677 ?
S1 Pt1 S2 89.99(2) . . ?
S1 Pt1 S2 90.01(2) 2_677 . ?
S2 Pt1 S2 180.0 2_677 . ?
N1 C3 C4 110.8(2) . . ?
N1 C3 H3A 109.5 . . ?
C4 C3 H3A 109.5 . . ?
N1 C3 H3B 109.5 . . ?
C4 C3 H3B 109.5 . . ?
H3A C3 H3B 108.1 . . ?
C3 C4 C5 110.8(2) . . ?
C3 C4 H4A 109.5 . . ?
C5 C4 H4A 109.5 . . ?
C3 C4 H4B 109.5 . . ?
C5 C4 H4B 109.5 . . ?
H4A C4 H4B 108.1 . . ?
C8 C5 C6 113.1(2) . . ?
C8 C5 C4 108.5(2) . . ?
C6 C5 C4 110.2(2) . . ?
C8 C5 H5 108.3 . . ?
C6 C5 H5 108.3 . . ?
C4 C5 H5 108.3 . . ?
C7 C6 C5 109.8(2) . . ?
C7 C6 H6A 109.7 . . ?
C5 C6 H6A 109.7 . . ?
C7 C6 H6B 109.7 . . ?
C5 C6 H6B 109.7 . . ?
H6A C6 H6B 108.2 . . ?
N1 C7 C6 110.3(2) . . ?
N1 C7 H7A 109.6 . . ?
C6 C7 H7A 109.6 . . ?
N1 C7 H7B 109.6 . . ?
C6 C7 H7B 109.6 . . ?
H7A C7 H7B 108.1 . . ?
O4 C8 O3 123.8(2) . . ?
O4 C8 C5 119.7(2) . . ?
O3 C8 C5 116.4(2) . . ?
C7 N1 C3 112.8(2) . . ?
C7 N1 H1A 107(2) . . ?
C3 N1 H1A 110(2) . . ?
C7 N1 H1B 114(3) . . ?
C3 N1 H1B 109(3) . . ?
H1A N1 H1B 104(4) . . ?
C8 O3 H3 109.5 . . ?
O2 C2 C1 116.5(2) . . ?
O2 C2 S2 123.9(2) . . ?
C1 C2 S2 119.64(19) . . ?
C2 S2 Pt1 105.44(10) . . ?

loop_
_geom_bond_atom_site_label_1
_geom_bond_atom_site_label_2
_geom_bond_distance
_geom_bond_site_symmetry_2
_geom_bond_publ_flag
C1 O1 1.216(3) . ?
C1 C2 1.559(4) . ?
C1 S1 1.737(3) . ?
S1 Pt1 2.3087(6) . ?
Pt1 S1 2.3087(6) 2_677 ?
Pt1 S2 2.3116(7) 2_677 ?
Pt1 S2 2.3116(7) . ?
C3 N1 1.496(4) . ?
C3 C4 1.517(4) . ?
C3 H3A 0.9900 . ?
C3 H3B 0.9900 . ?
C4 C5 1.537(4) . ?
C4 H4A 0.9900 . ?
C4 H4B 0.9900 . ?
C5 C8 1.509(3) . ?
C5 C6 1.524(3) . ?
C5 H5 1.0000 . ?
C6 C7 1.520(3) . ?
C6 H6A 0.9900 . ?
C6 H6B 0.9900 . ?
C7 N1 1.493(3) . ?
C7 H7A 0.9900 . ?
C7 H7B 0.9900 . ?
C8 O4 1.259(3) . ?
C8 O3 1.274(3) . ?
N1 H1A 0.91(4) . ?
N1 H1B 0.85(4) . ?
O3 H3 0.8400 . ?
C2 O2 1.214(4) . ?
C2 S2 1.731(3) . ?

loop_
_geom_torsion_atom_site_label_1
_geom_torsion_atom_site_label_2
_geom_torsion_atom_site_label_3
_geom_torsion_atom_site_label_4
_geom_torsion
_geom_torsion_site_symmetry_1
_geom_torsion_site_symmetry_2
_geom_torsion_site_symmetry_3
_geom_torsion_site_symmetry_4
_geom_torsion_publ_flag
O1 C1 S1 Pt1 176.2(2) . . . . ?
C2 C1 S1 Pt1 -4.6(2) . . . . ?
C1 S1 Pt1 S2 -176.54(10) . . . 2_677 ?
C1 S1 Pt1 S2 3.46(10) . . . . ?
N1 C3 C4 C5 -54.4(3) . . . . ?
C3 C4 C5 C8 -179.3(2) . . . . ?
C3 C4 C5 C6 56.3(3) . . . . ?
C8 C5 C6 C7 -179.4(2) . . . . ?
C4 C5 C6 C7 -57.8(3) . . . . ?
C5 C6 C7 N1 58.0(3) . . . . ?
C6 C5 C8 O4 25.5(4) . . . . ?
C4 C5 C8 O4 -97.1(3) . . . . ?
C6 C5 C8 O3 -157.6(2) . . . . ?
C4 C5 C8 O3 79.8(3) . . . . ?
C6 C7 N1 C3 -57.5(3) . . . . ?
C4 C3 N1 C7 55.7(3) . . . . ?
O1 C1 C2 O2 3.4(4) . . . . ?
S1 C1 C2 O2 -175.8(2) . . . . ?
O1 C1 C2 S2 -177.3(2) . . . . ?
S1 C1 C2 S2 3.4(3) . . . . ?
O2 C2 S2 Pt1 179.0(3) . . . . ?
C1 C2 S2 Pt1 -0.2(2) . . . . ?
S1 Pt1 S2 C2 -2.00(11) . . . . ?
S1 Pt1 S2 C2 178.00(11) 2_677 . . . ?
